data_4516951
loop_
_publ_author_name
'Brunner, Henri'
'Bal\'azs, G\'abor'
'Tsuno, Takashi'
'Iwabe, Haruka'

_publ_section_title
;
 PPh<sub>3</sub> Propeller Diastereomers: Bonding Motif
 Ph<sub>PPh<sub>3</sub></sub> Face-On \p-Ar in Half-Sandwich Compounds
 [(\p-Ar)LL'MPPh<sub>3</sub>].
;
_journal_issue 1
_journal_name_full 'ACS omega'
_journal_page_first 982
_journal_page_last 990
_journal_paper_doi 10.1021/acsomega.7b01460
_journal_volume 3
_journal_year 2018
_chemical_absolute_configuration rm
_chemical_compound_source 'synthesis as described'
_chemical_formula_moiety 'C29 H30 Cl N O Ru'
_chemical_formula_sum 'C29 H30 Cl N O Ru'
_chemical_formula_weight 545.06
_space_group_IT_number 19
_space_group_name_Hall 'P 2ac 2ab'
_space_group_name_H-M_alt 'P 21 21 21'
_symmetry_cell_setting orthorhombic
_symmetry_Int_Tables_number 19
_symmetry_space_group_name_Hall 'P 2ac 2ab'
_symmetry_space_group_name_H-M 'P 21 21 21'
_atom_sites_solution_hydrogens geom
_atom_sites_solution_primary direct
_atom_sites_solution_secondary difmap
_cell_angle_alpha 90
_cell_angle_beta 90
_cell_angle_gamma 90
_cell_formula_units_Z 4
_cell_length_a 9.044(3)
_cell_length_b 13.524(3)
_cell_length_c 20.436(5)
_cell_measurement_reflns_used 22815
_cell_measurement_temperature 173(2)
_cell_measurement_theta_max 27.48
_cell_measurement_theta_min 3.01
_cell_measurement_wavelength 0.71073
_cell_volume 2499.5(12)
_computing_publication_material 'WinGX publication routines (Farrugia, 2012)'
_computing_structure_refinement 'SHELXL-2016/6 (Sheldrick, 2016)'
_computing_structure_solution 'SIR97 (Altomare et al, 1999)'
_diffrn_ambient_temperature 173(2)
_diffrn_detector 'curved image-plate'
_diffrn_detector_area_resol_mean 10
_diffrn_measured_fraction_theta_full 0.998
_diffrn_measured_fraction_theta_max 0.998
_diffrn_measurement_device 'quarter \C-circle diffractometer'
_diffrn_measurement_device_type 'Rigaku R-Axis Rapid'
_diffrn_measurement_method 'phi or omega oscillation scans'
_diffrn_orient_matrix_type fs_process
_diffrn_radiation_type MoK\a
_diffrn_radiation_wavelength 0.71073
_diffrn_reflns_av_R_equivalents 0.037
_diffrn_reflns_av_unetI/netI 0.029
_diffrn_reflns_Laue_measured_fraction_full 0.998
_diffrn_reflns_Laue_measured_fraction_max 0.998
_diffrn_reflns_limit_h_max 10
_diffrn_reflns_limit_h_min -10
_diffrn_reflns_limit_k_max 14
_diffrn_reflns_limit_k_min -16
_diffrn_reflns_limit_l_max 24
_diffrn_reflns_limit_l_min -24
_diffrn_reflns_number 19688
_diffrn_reflns_point_group_measured_fraction_full 0.998
_diffrn_reflns_point_group_measured_fraction_max 0.998
_diffrn_reflns_theta_full 24.997
_diffrn_reflns_theta_max 24.996
_diffrn_reflns_theta_min 3.008
_diffrn_source 'sealed x-ray tube'
_exptl_absorpt_coefficient_mu 0.756
_exptl_absorpt_correction_T_max 1.0000
_exptl_absorpt_correction_T_min 0.7317
_exptl_absorpt_correction_type multi-scan
_exptl_crystal_colour red-orange
_exptl_crystal_density_diffrn 1.448
_exptl_crystal_density_method 'not measured'
_exptl_crystal_description prism
_exptl_crystal_F_000 1120
_exptl_crystal_size_max 0.36
_exptl_crystal_size_mid 0.32
_exptl_crystal_size_min 0.27
_refine_diff_density_max 2.3
_refine_diff_density_min -0.519
_refine_diff_density_rms 0.088
_refine_ls_abs_structure_details
;
 Flack x determined using 1814 quotients [(I+)-(I-)]/[(I+)+(I-)]
 (Parsons, Flack and Wagner, Acta Cryst. B69 (2013) 249-259).
;
_refine_ls_abs_structure_Flack -0.004(14)
_refine_ls_extinction_method none
_refine_ls_goodness_of_fit_ref 1.065
_refine_ls_hydrogen_treatment constr
_refine_ls_matrix_type full
_refine_ls_number_parameters 298
_refine_ls_number_reflns 4388
_refine_ls_number_restraints 0
_refine_ls_restrained_S_all 1.065
_refine_ls_R_factor_all 0.0335
_refine_ls_R_factor_gt 0.0325
_refine_ls_shift/su_max 0.001
_refine_ls_shift/su_mean 0
_refine_ls_structure_factor_coef Fsqd
_refine_ls_weighting_details 'w=1/[\s^2^(Fo^2^)+(0.0548P)^2^+2.8687P] where P=(Fo^2^+2Fc^2^)/3'
_refine_ls_weighting_scheme calc
_refine_ls_wR_factor_gt 0.0875
_refine_ls_wR_factor_ref 0.0885
_reflns_Friedel_coverage 0.753
_reflns_Friedel_fraction_full 0.999
_reflns_Friedel_fraction_max 0.999
_reflns_number_gt 4289
_reflns_number_total 4388
_reflns_threshold_expression 'I > 2\s(I)'
_cod_data_source_file ao7b01460_si_002.cif
_cod_data_source_block 1519530
_cod_original_cell_volume 2499.6(12)
_cod_database_code 4516951
_shelx_estimated_absorpt_t_min 0.773
_shelx_estimated_absorpt_t_max 0.822

loop_
_symmetry_equiv_pos_as_xyz
'x, y, z'
'x+1/2, -y+1/2, -z'
'-x, y+1/2, -z+1/2'
'-x+1/2, -y, z+1/2'

loop_
_atom_site_label
_atom_site_type_symbol
_atom_site_fract_x
_atom_site_fract_y
_atom_site_fract_z
_atom_site_U_iso_or_equiv
_atom_site_adp_type
_atom_site_occupancy
_atom_site_site_symmetry_order
_atom_site_calc_flag
_atom_site_refinement_flags_posn
_atom_site_refinement_flags_adp
Ru1 Ru 1.03712(4) 0.82767(3) 0.72676(2) 0.01694(13) Uani 1 1 d . .
Cl1 Cl 0.94810(17) 0.93221(10) 0.81491(7) 0.0313(3) Uani 1 1 d . .
C12 C 0.7318(6) 0.9048(4) 0.6420(3) 0.0219(11) Uani 1 1 d . .
O1 O 0.9814(5) 0.9450(3) 0.66699(19) 0.0283(9) Uani 1 1 d . .
C5 C 1.1456(6) 0.6932(4) 0.7648(3) 0.0261(13) Uani 1 1 d . .
H5 H 1.11131 0.64187 0.792662 0.031 Uiso 1 1 calc R U
N1 N 0.8181(5) 0.7776(3) 0.7183(2) 0.0188(9) Uani 1 1 d . .
C29 C 0.5233(6) 0.5952(4) 0.7487(3) 0.0267(12) Uani 1 1 d . .
H29 H 0.499184 0.617131 0.791559 0.032 Uiso 1 1 calc R U
C24 C 0.6569(6) 0.6245(4) 0.7206(3) 0.0221(11) Uani 1 1 d . .
C20 C 0.8703(6) 1.0317(4) 0.5807(3) 0.0232(11) Uani 1 1 d . .
C4 C 1.2174(6) 0.7764(4) 0.7917(3) 0.0235(12) Uani 1 1 d . .
C3 C 1.2725(6) 0.8508(4) 0.7490(3) 0.0241(12) Uani 1 1 d . .
H3 H 1.323246 0.906449 0.766345 0.029 Uiso 1 1 calc R U
C21 C 0.7167(6) 0.8209(4) 0.6844(2) 0.0218(11) Uani 1 1 d . .
H21 H 0.620108 0.793814 0.687985 0.026 Uiso 1 1 calc R U
C1 C 1.1769(7) 0.7587(4) 0.6526(3) 0.0280(13) Uani 1 1 d . .
C16 C 0.7564(9) 1.1233(5) 0.4919(3) 0.0385(16) Uani 1 1 d . .
H16 H 0.673294 1.137945 0.465208 0.046 Uiso 1 1 calc R U
C15 C 0.7422(8) 1.0526(4) 0.5434(3) 0.0308(14) Uani 1 1 d . .
C2 C 1.2515(6) 0.8418(4) 0.6806(3) 0.0254(12) Uani 1 1 d . .
H2 H 1.287967 0.892288 0.652565 0.03 Uiso 1 1 calc R U
C26 C 0.5896(8) 0.5326(5) 0.6240(3) 0.0398(16) Uani 1 1 d . .
H26 H 0.612157 0.511121 0.58088 0.048 Uiso 1 1 calc R U
C19 C 1.0032(7) 1.0791(4) 0.5670(3) 0.0302(14) Uani 1 1 d . .
H19 H 1.088719 1.063558 0.591968 0.036 Uiso 1 1 calc R U
C10 C 1.2322(7) 0.7868(5) 0.8641(3) 0.0352(14) Uani 1 1 d . .
H10A H 1.284454 0.848432 0.874241 0.053 Uiso 1 1 calc R U
H10B H 1.133667 0.788302 0.884054 0.053 Uiso 1 1 calc R U
H10C H 1.288081 0.730634 0.881516 0.053 Uiso 1 1 calc R U
C6 C 1.1247(6) 0.6862(4) 0.6959(3) 0.0261(12) Uani 1 1 d . .
H6 H 1.073689 0.630602 0.678748 0.031 Uiso 1 1 calc R U
C23 C 0.7232(8) 0.7201(5) 0.8251(3) 0.0398(16) Uani 1 1 d . .
H23A H 0.692764 0.66204 0.85041 0.06 Uiso 1 1 calc R U
H23B H 0.80591 0.752897 0.847221 0.06 Uiso 1 1 calc R U
H23C H 0.63998 0.766178 0.82147 0.06 Uiso 1 1 calc R U
C27 C 0.4558(8) 0.5043(4) 0.6531(3) 0.0392(15) Uani 1 1 d . .
H27 H 0.387054 0.464413 0.629866 0.047 Uiso 1 1 calc R U
C22 C 0.7720(6) 0.6874(4) 0.7562(3) 0.0240(12) Uani 1 1 d . .
H22 H 0.86213 0.645418 0.761689 0.029 Uiso 1 1 calc R U
C11 C 0.8635(6) 0.9571(4) 0.6330(3) 0.0201(11) Uani 1 1 d . .
C13 C 0.6052(7) 0.9301(5) 0.6033(3) 0.0330(14) Uani 1 1 d . .
H13 H 0.515366 0.895316 0.610349 0.04 Uiso 1 1 calc R U
C14 C 0.6086(8) 1.0017(5) 0.5569(3) 0.0379(15) Uani 1 1 d . .
H14 H 0.521275 1.017851 0.533338 0.045 Uiso 1 1 calc R U
C25 C 0.6882(7) 0.5912(5) 0.6572(3) 0.0316(14) Uani 1 1 d . .
H25 H 0.778793 0.609338 0.636904 0.038 Uiso 1 1 calc R U
C17 C 0.8865(9) 1.1698(5) 0.4806(3) 0.0399(15) Uani 1 1 d . .
H17 H 0.89222 1.217877 0.446796 0.048 Uiso 1 1 calc R U
C18 C 1.0123(8) 1.1488(5) 0.5175(3) 0.0380(16) Uani 1 1 d . .
H18 H 1.102957 1.181751 0.508821 0.046 Uiso 1 1 calc R U
C7 C 1.1592(8) 0.7475(6) 0.5780(3) 0.0452(17) Uani 1 1 d . .
H7 H 1.166492 0.8144 0.557387 0.054 Uiso 1 1 calc R U
C28 C 0.4256(6) 0.5349(4) 0.7156(3) 0.0321(14) Uani 1 1 d . .
H28 H 0.336596 0.514522 0.736286 0.038 Uiso 1 1 calc R U
C9 C 1.030(2) 0.7049(18) 0.5594(8) 0.187(11) Uani 1 1 d . .
H9A H 0.946823 0.744522 0.57562 0.28 Uiso 1 1 calc R U
H9B H 1.025634 0.701513 0.511541 0.28 Uiso 1 1 calc R U
H9C H 1.023808 0.638016 0.577619 0.28 Uiso 1 1 calc R U
C8 C 1.2788(16) 0.6848(13) 0.5523(5) 0.130(7) Uani 1 1 d . .
H8A H 1.374682 0.712951 0.564649 0.195 Uiso 1 1 calc R U
H8B H 1.269822 0.618048 0.570547 0.195 Uiso 1 1 calc R U
H8C H 1.271648 0.681544 0.504469 0.195 Uiso 1 1 calc R U

loop_
_atom_site_aniso_label
_atom_site_aniso_U_11
_atom_site_aniso_U_22
_atom_site_aniso_U_33
_atom_site_aniso_U_23
_atom_site_aniso_U_13
_atom_site_aniso_U_12
Ru1 0.0153(2) 0.0126(2) 0.0230(2) 0.00132(17) -0.00156(17) -0.00091(16)
Cl1 0.0281(7) 0.0233(6) 0.0426(8) -0.0128(6) -0.0011(7) 0.0051(6)
C12 0.020(3) 0.022(3) 0.025(3) 0.005(2) 0.002(2) 0.003(2)
O1 0.024(2) 0.0226(18) 0.038(2) 0.0119(17) -0.0077(18) -0.0059(17)
C5 0.018(3) 0.019(3) 0.041(3) 0.004(3) 0.001(2) 0.004(2)
N1 0.019(2) 0.017(2) 0.020(2) -0.0015(19) 0.0000(18) -0.0016(17)
C29 0.023(3) 0.019(3) 0.038(3) 0.003(2) 0.003(3) -0.001(2)
C24 0.019(3) 0.018(2) 0.030(3) 0.005(2) -0.001(2) 0.000(2)
C20 0.029(3) 0.019(3) 0.022(2) -0.002(2) 0.002(2) 0.002(2)
C4 0.016(3) 0.026(3) 0.029(3) 0.002(2) -0.003(2) 0.005(2)
C3 0.015(2) 0.021(3) 0.037(3) 0.004(2) -0.001(2) -0.001(2)
C21 0.018(3) 0.023(3) 0.024(3) 0.001(3) 0.001(2) -0.004(2)
C1 0.026(3) 0.028(3) 0.030(3) -0.008(3) 0.002(2) 0.008(2)
C16 0.061(5) 0.031(3) 0.024(3) 0.002(3) -0.011(3) 0.007(3)
C15 0.044(4) 0.024(3) 0.025(3) 0.000(2) -0.004(3) 0.005(3)
C2 0.018(3) 0.025(3) 0.033(3) 0.005(3) 0.007(2) -0.001(2)
C26 0.055(4) 0.032(3) 0.033(3) -0.004(3) -0.011(3) -0.002(3)
C19 0.036(4) 0.023(3) 0.032(3) 0.003(2) 0.003(2) 0.002(2)
C10 0.033(3) 0.041(3) 0.032(3) 0.011(3) -0.011(3) -0.002(3)
C6 0.022(3) 0.020(3) 0.036(3) -0.003(2) -0.002(2) 0.004(2)
C23 0.054(4) 0.042(4) 0.023(3) 0.001(3) 0.000(3) -0.020(3)
C27 0.038(4) 0.025(3) 0.054(4) 0.001(3) -0.020(3) -0.004(3)
C22 0.022(3) 0.019(3) 0.031(3) 0.004(2) 0.000(2) -0.004(2)
C11 0.021(3) 0.015(2) 0.024(2) -0.001(2) -0.001(2) 0.004(2)
C13 0.018(3) 0.035(3) 0.045(4) 0.002(3) -0.008(3) 0.001(3)
C14 0.031(3) 0.041(4) 0.042(3) 0.009(3) -0.016(3) 0.007(3)
C25 0.029(3) 0.031(3) 0.035(3) -0.002(3) 0.004(3) -0.003(3)
C17 0.071(5) 0.028(3) 0.021(3) 0.005(3) 0.003(3) 0.000(4)
C18 0.048(4) 0.033(3) 0.032(3) 0.008(3) 0.012(3) -0.005(3)
C7 0.046(4) 0.062(5) 0.028(3) -0.003(3) 0.000(3) 0.002(4)
C28 0.017(3) 0.022(3) 0.057(4) 0.007(3) -0.005(3) -0.002(2)
C9 0.107(12) 0.34(3) 0.117(12) -0.099(16) 0.004(10) -0.025(19)
C8 0.118(11) 0.215(18) 0.056(6) -0.053(9) -0.015(6) 0.084(12)

loop_
_atom_type_symbol
_atom_type_description
_atom_type_scat_dispersion_real
_atom_type_scat_dispersion_imag
_atom_type_scat_source
C C 0.0033 0.0016 'International Tables Vol C Tables 4.2.6.8 and 6.1.1.4'
H H 0 0 'International Tables Vol C Tables 4.2.6.8 and 6.1.1.4'
N N 0.0061 0.0033 'International Tables Vol C Tables 4.2.6.8 and 6.1.1.4'
O O 0.0106 0.006 'International Tables Vol C Tables 4.2.6.8 and 6.1.1.4'
Cl Cl 0.1484 0.1585 'International Tables Vol C Tables 4.2.6.8 and 6.1.1.4'
Ru Ru -1.2594 0.8363 'International Tables Vol C Tables 4.2.6.8 and 6.1.1.4'

loop_
_geom_angle_atom_site_label_1
_geom_angle_atom_site_label_2
_geom_angle_atom_site_label_3
_geom_angle
O1 Ru1 N1 88.23(16)
O1 Ru1 C6 126.62(19)
N1 Ru1 C6 92.1(2)
O1 Ru1 C2 83.8(2)
N1 Ru1 C2 146.9(2)
C6 Ru1 C2 67.9(2)
O1 Ru1 C1 93.4(2)
N1 Ru1 C1 110.6(2)
C6 Ru1 C1 37.7(2)
C2 Ru1 C1 38.4(2)
O1 Ru1 C3 104.42(18)
N1 Ru1 C3 167.34(18)
C6 Ru1 C3 80.3(2)
C2 Ru1 C3 37.9(2)
C1 Ru1 C3 69.1(2)
O1 Ru1 C5 161.8(2)
N1 Ru1 C5 100.52(19)
C6 Ru1 C5 38.0(2)
C2 Ru1 C5 80.1(2)
C1 Ru1 C5 68.6(2)
C3 Ru1 C5 67.3(2)
O1 Ru1 C4 140.80(19)
N1 Ru1 C4 130.0(2)
C6 Ru1 C4 68.2(2)
C2 Ru1 C4 68.2(2)
C1 Ru1 C4 81.7(2)
C3 Ru1 C4 37.6(2)
C5 Ru1 C4 37.2(2)
O1 Ru1 Cl1 84.86(12)
N1 Ru1 Cl1 86.32(12)
C6 Ru1 Cl1 148.45(16)
C2 Ru1 Cl1 124.68(17)
C1 Ru1 Cl1 162.97(17)
C3 Ru1 Cl1 94.86(16)
C5 Ru1 Cl1 111.46(17)
C4 Ru1 Cl1 88.96(15)
C11 C12 C13 119.2(5)
C11 C12 C21 124.1(5)
C13 C12 C21 116.5(5)
C11 O1 Ru1 128.4(3)
C4 C5 C6 119.9(6)
C4 C5 Ru1 71.6(3)
C6 C5 Ru1 69.3(3)
C4 C5 H5 120
C6 C5 H5 120
Ru1 C5 H5 131.9
C21 N1 C22 116.6(4)
C21 N1 Ru1 124.6(4)
C22 N1 Ru1 118.8(3)
C28 C29 C24 121.4(6)
C28 C29 H29 119.3
C24 C29 H29 119.3
C29 C24 C25 117.7(5)
C29 C24 C22 123.6(5)
C25 C24 C22 118.7(5)
C19 C20 C15 120.5(5)
C19 C20 C11 119.9(5)
C15 C20 C11 119.6(5)
C5 C4 C3 119.2(5)
C5 C4 C10 120.2(5)
C3 C4 C10 120.7(5)
C5 C4 Ru1 71.2(3)
C3 C4 Ru1 70.7(3)
C10 C4 Ru1 129.1(4)
C2 C3 C4 119.9(5)
C2 C3 Ru1 69.8(3)
C4 C3 Ru1 71.7(3)
C2 C3 H3 120.1
C4 C3 H3 120.1
Ru1 C3 H3 131.1
N1 C21 C12 128.0(5)
N1 C21 H21 116
C12 C21 H21 116
C6 C1 C2 117.1(5)
C6 C1 C7 121.4(6)
C2 C1 C7 121.5(6)
C6 C1 Ru1 70.4(3)
C2 C1 Ru1 70.1(3)
C7 C1 Ru1 132.0(5)
C17 C16 C15 121.0(7)
C17 C16 H16 119.5
C15 C16 H16 119.5
C20 C15 C14 119.8(5)
C20 C15 C16 117.2(6)
C14 C15 C16 123.0(6)
C3 C2 C1 121.7(5)
C3 C2 Ru1 72.4(3)
C1 C2 Ru1 71.5(3)
C3 C2 H2 119.1
C1 C2 H2 119.1
Ru1 C2 H2 129.6
C25 C26 C27 120.6(6)
C25 C26 H26 119.7
C27 C26 H26 119.7
C18 C19 C20 120.8(6)
C18 C19 H19 119.6
C20 C19 H19 119.6
C4 C10 H10A 109.5
C4 C10 H10B 109.5
H10A C10 H10B 109.5
C4 C10 H10C 109.5
H10A C10 H10C 109.5
H10B C10 H10C 109.5
C1 C6 C5 122.2(6)
C1 C6 Ru1 71.9(3)
C5 C6 Ru1 72.7(3)
C1 C6 H6 118.9
C5 C6 H6 118.9
Ru1 C6 H6 129
C22 C23 H23A 109.5
C22 C23 H23B 109.5
H23A C23 H23B 109.5
C22 C23 H23C 109.5
H23A C23 H23C 109.5
H23B C23 H23C 109.5
C28 C27 C26 119.0(6)
C28 C27 H27 120.5
C26 C27 H27 120.5
N1 C22 C24 113.3(4)
N1 C22 C23 108.5(5)
C24 C22 C23 113.5(5)
N1 C22 H22 107
C24 C22 H22 107
C23 C22 H22 107
O1 C11 C12 125.0(5)
O1 C11 C20 116.5(5)
C12 C11 C20 118.5(5)
C14 C13 C12 122.6(6)
C14 C13 H13 118.7
C12 C13 H13 118.7
C13 C14 C15 120.1(6)
C13 C14 H14 119.9
C15 C14 H14 119.9
C26 C25 C24 120.7(6)
C26 C25 H25 119.6
C24 C25 H25 119.6
C16 C17 C18 121.4(6)
C16 C17 H17 119.3
C18 C17 H17 119.3
C19 C18 C17 119.0(6)
C19 C18 H18 120.5
C17 C18 H18 120.5
C9 C7 C8 106.7(11)
C9 C7 C1 114.1(9)
C8 C7 C1 109.5(7)
C9 C7 H7 108.8
C8 C7 H7 108.8
C1 C7 H7 108.8
C27 C28 C29 120.5(6)
C27 C28 H28 119.7
C29 C28 H28 119.7
C7 C9 H9A 109.5
C7 C9 H9B 109.5
H9A C9 H9B 109.5
C7 C9 H9C 109.5
H9A C9 H9C 109.5
H9B C9 H9C 109.5
C7 C8 H8A 109.5
C7 C8 H8B 109.5
H8A C8 H8B 109.5
C7 C8 H8C 109.5
H8A C8 H8C 109.5
H8B C8 H8C 109.5

loop_
_geom_bond_atom_site_label_1
_geom_bond_atom_site_label_2
_geom_bond_distance
Ru1 O1 2.065(4)
Ru1 N1 2.100(4)
Ru1 C6 2.164(6)
Ru1 C2 2.165(5)
Ru1 C1 2.183(6)
Ru1 C3 2.199(5)
Ru1 C5 2.208(5)
Ru1 C4 2.213(5)
Ru1 Cl1 2.4274(14)
C12 C11 1.398(8)
C12 C13 1.433(8)
C12 C21 1.435(8)
O1 C11 1.283(7)
C5 C4 1.410(8)
C5 C6 1.423(8)
C5 H5 0.95
N1 C21 1.290(7)
N1 C22 1.503(7)
C29 C28 1.380(8)
C29 C24 1.395(8)
C29 H29 0.95
C24 C25 1.402(9)
C24 C22 1.528(8)
C20 C19 1.390(8)
C20 C15 1.415(8)
C20 C11 1.472(7)
C4 C3 1.421(8)
C4 C10 1.493(8)
C3 C2 1.416(9)
C3 H3 0.95
C21 H21 0.95
C1 C6 1.403(9)
C1 C2 1.430(9)
C1 C7 1.539(9)
C16 C17 1.355(11)
C16 C15 1.427(9)
C16 H16 0.95
C15 C14 1.417(10)
C2 H2 0.95
C26 C25 1.372(9)
C26 C27 1.402(11)
C26 H26 0.95
C19 C18 1.385(8)
C19 H19 0.95
C10 H10A 0.98
C10 H10B 0.98
C10 H10C 0.98
C6 H6 0.95
C23 C22 1.541(9)
C23 H23A 0.98
C23 H23B 0.98
C23 H23C 0.98
C27 C28 1.370(10)
C27 H27 0.95
C22 H22 1
C13 C14 1.355(9)
C13 H13 0.95
C14 H14 0.95
C25 H25 0.95
C17 C18 1.394(10)
C17 H17 0.95
C18 H18 0.95
C7 C9 1.359(19)
C7 C8 1.473(14)
C7 H7 1
C28 H28 0.95
C9 H9A 0.98
C9 H9B 0.98
C9 H9C 0.98
C8 H8A 0.98
C8 H8B 0.98
C8 H8C 0.98

loop_
_geom_torsion_atom_site_label_1
_geom_torsion_atom_site_label_2
_geom_torsion_atom_site_label_3
_geom_torsion_atom_site_label_4
_geom_torsion
C28 C29 C24 C25 0.4(8)
C28 C29 C24 C22 -177.3(5)
C6 C5 C4 C3 -2.2(8)
Ru1 C5 C4 C3 -53.8(4)
C6 C5 C4 C10 176.6(5)
Ru1 C5 C4 C10 124.9(5)
C6 C5 C4 Ru1 51.6(5)
C5 C4 C3 C2 1.6(8)
C10 C4 C3 C2 -177.1(6)
Ru1 C4 C3 C2 -52.5(5)
C5 C4 C3 Ru1 54.1(4)
C10 C4 C3 Ru1 -124.7(5)
C22 N1 C21 C12 -177.0(5)
Ru1 N1 C21 C12 5.5(8)
C11 C12 C21 N1 -3.1(9)
C13 C12 C21 N1 171.9(6)
C19 C20 C15 C14 178.4(6)
C11 C20 C15 C14 0.0(8)
C19 C20 C15 C16 0.3(8)
C11 C20 C15 C16 -178.1(5)
C17 C16 C15 C20 -1.6(9)
C17 C16 C15 C14 -179.6(6)
C4 C3 C2 C1 -0.6(9)
Ru1 C3 C2 C1 -54.0(5)
C4 C3 C2 Ru1 53.4(5)
C6 C1 C2 C3 0.2(9)
C7 C1 C2 C3 -177.8(6)
Ru1 C1 C2 C3 54.4(5)
C6 C1 C2 Ru1 -54.2(5)
C7 C1 C2 Ru1 127.8(6)
C15 C20 C19 C18 1.0(9)
C11 C20 C19 C18 179.4(5)
C2 C1 C6 C5 -0.7(8)
C7 C1 C6 C5 177.3(6)
Ru1 C1 C6 C5 -54.8(5)
C2 C1 C6 Ru1 54.1(5)
C7 C1 C6 Ru1 -127.9(6)
C4 C5 C6 C1 1.8(9)
Ru1 C5 C6 C1 54.5(5)
C4 C5 C6 Ru1 -52.7(5)
C25 C26 C27 C28 -0.8(9)
C21 N1 C22 C24 36.0(7)
Ru1 N1 C22 C24 -146.4(4)
C21 N1 C22 C23 -91.1(6)
Ru1 N1 C22 C23 86.6(5)
C29 C24 C22 N1 -127.3(5)
C25 C24 C22 N1 55.0(7)
C29 C24 C22 C23 -3.0(8)
C25 C24 C22 C23 179.4(5)
Ru1 O1 C11 C12 17.0(8)
Ru1 O1 C11 C20 -162.6(3)
C13 C12 C11 O1 176.1(5)
C21 C12 C11 O1 -9.0(9)
C13 C12 C11 C20 -4.3(8)
C21 C12 C11 C20 170.5(5)
C19 C20 C11 O1 4.9(7)
C15 C20 C11 O1 -176.8(5)
C19 C20 C11 C12 -174.7(5)
C15 C20 C11 C12 3.6(8)
C11 C12 C13 C14 1.5(9)
C21 C12 C13 C14 -173.7(6)
C12 C13 C14 C15 2.3(10)
C20 C15 C14 C13 -2.9(10)
C16 C15 C14 C13 175.0(6)
C27 C26 C25 C24 -0.5(10)
C29 C24 C25 C26 0.7(9)
C22 C24 C25 C26 178.5(6)
C15 C16 C17 C18 1.7(10)
C20 C19 C18 C17 -1.0(9)
C16 C17 C18 C19 -0.4(10)
C6 C1 C7 C9 37.0(14)
C2 C1 C7 C9 -145.1(12)
Ru1 C1 C7 C9 -54.2(14)
C6 C1 C7 C8 -82.6(11)
C2 C1 C7 C8 95.3(11)
Ru1 C1 C7 C8 -173.8(9)
C26 C27 C28 C29 1.9(9)
C24 C29 C28 C27 -1.7(9)
